data_7017691
loop_
_publ_author_name
'Liang, Lan-Chang'
'Lee, Wei-Ying'
'Hung, Yu-Ting'
'Hsiao, Yi-Chen'
'Cheng, Liang-Chien'
'Chen, Wei-Chen'

_publ_section_title
;
 Nickel complexes incorporating an amido phosphine chelate with a pendant
 amine arm: synthesis, structure, and catalytic Kumada coupling.
;
_journal_issue 4
_journal_name_full 'Dalton transactions (Cambridge, England : 2003)'
_journal_page_first 1381
_journal_page_last 1388
_journal_paper_doi 10.1039/c1dt11338k
_journal_volume 41
_journal_year 2012
_chemical_formula_moiety 'C44 H48 Li2 N4 P2'
_chemical_formula_sum 'C44 H48 Li2 N4 P2'
_chemical_formula_weight 708.68
_chemical_name_systematic
;
?
;
_space_group_IT_number 14
_symmetry_cell_setting monoclinic
_symmetry_space_group_name_Hall '-P 2ybc'
_symmetry_space_group_name_H-M 'P 1 21/c 1'
_atom_sites_solution_hydrogens geom
_atom_sites_solution_primary direct
_atom_sites_solution_secondary difmap
_audit_creation_method SHELXL-97
_cell_angle_alpha 90.00
_cell_angle_beta 109.3690(10)
_cell_angle_gamma 90.00
_cell_formula_units_Z 4
_cell_length_a 16.1085(4)
_cell_length_b 14.1250(5)
_cell_length_c 18.6374(6)
_cell_measurement_reflns_used 0
_cell_measurement_temperature 200(2)
_cell_measurement_theta_max 0
_cell_measurement_theta_min 0
_cell_volume 4000.6(2)
_computing_molecular_graphics 'Ortep-3 for Windows (Farrugia, 1997)'
_computing_publication_material 'WinGX publication routines (Farrugia, 1999)'
_computing_structure_refinement 'SHELXL-97 (Sheldrick, 1997)'
_computing_structure_solution 'SHELXS-86 (Sheldrick, 1986)'
_diffrn_ambient_temperature 200(2)
_diffrn_measured_fraction_theta_full 0.992
_diffrn_measured_fraction_theta_max 0.992
_diffrn_radiation_monochromator graphite
_diffrn_radiation_source 'fine-focus sealed tube'
_diffrn_radiation_type MoK\a
_diffrn_radiation_wavelength 0.71073
_diffrn_reflns_av_R_equivalents 0.0486
_diffrn_reflns_av_sigmaI/netI 0.0485
_diffrn_reflns_limit_h_max 19
_diffrn_reflns_limit_h_min -18
_diffrn_reflns_limit_k_max 16
_diffrn_reflns_limit_k_min -16
_diffrn_reflns_limit_l_max 22
_diffrn_reflns_limit_l_min -22
_diffrn_reflns_number 26529
_diffrn_reflns_theta_full 25.02
_diffrn_reflns_theta_max 25.02
_diffrn_reflns_theta_min 1.97
_exptl_absorpt_coefficient_mu 0.144
_exptl_absorpt_correction_T_max 0.986
_exptl_absorpt_correction_T_min 0.951
_exptl_absorpt_correction_type multi-scan
_exptl_absorpt_process_details 'SADABS 2.10 (Sheldrick, 2003)'
_exptl_crystal_colour yellow
_exptl_crystal_density_diffrn 1.177
_exptl_crystal_density_method 'not measured'
_exptl_crystal_description prism
_exptl_crystal_F_000 1504
_exptl_crystal_size_max 0.35
_exptl_crystal_size_mid 0.32
_exptl_crystal_size_min 0.1
_refine_diff_density_max 0.398
_refine_diff_density_min -0.349
_refine_diff_density_rms 0.097
_refine_ls_extinction_method none
_refine_ls_goodness_of_fit_ref 0.629
_refine_ls_hydrogen_treatment constr
_refine_ls_matrix_type full
_refine_ls_number_parameters 469
_refine_ls_number_reflns 7006
_refine_ls_number_restraints 0
_refine_ls_restrained_S_all 0.629
_refine_ls_R_factor_all 0.0671
_refine_ls_R_factor_gt 0.0449
_refine_ls_shift/su_max 0.000
_refine_ls_shift/su_mean 0.000
_refine_ls_structure_factor_coef Fsqd
_refine_ls_weighting_details 'calc w=1/[\s^2^(Fo^2^)+(0.1232P)^2^+9.3579P] where P=(Fo^2^+2Fc^2^)/3'
_refine_ls_weighting_scheme calc
_refine_ls_wR_factor_gt 0.1229
_refine_ls_wR_factor_ref 0.1512
_reflns_number_gt 5194
_reflns_number_total 7006
_reflns_threshold_expression >2sigma(I)
_cod_data_source_file c1dt11338k.txt
_cod_data_source_block a7162
_cod_original_sg_symbol_H-M 'P 21/c'
_cod_database_code 7017691

loop_
_symmetry_equiv_pos_as_xyz
'x, y, z'
'-x, y+1/2, -z+1/2'
'-x, -y, -z'
'x, -y-1/2, z-1/2'

loop_
_atom_site_label
_atom_site_type_symbol
_atom_site_fract_x
_atom_site_fract_y
_atom_site_fract_z
_atom_site_U_iso_or_equiv
_atom_site_adp_type
_atom_site_occupancy
_atom_site_symmetry_multiplicity
_atom_site_calc_flag
_atom_site_refinement_flags
C1 C 0.02280(16) -0.04125(18) 0.16372(13) 0.0336(5) Uani 1 1 d .
C2 C 0.01035(17) -0.13823(19) 0.15235(14) 0.0369(6) Uani 1 1 d .
H2 H 0.0565 -0.1793 0.1757 0.044 Uiso 1 1 calc R
C3 C -0.0696(2) -0.1747(2) 0.10679(16) 0.0527(8) Uani 1 1 d .
H3 H -0.0771 -0.2397 0.1001 0.063 Uiso 1 1 calc R
C4 C -0.1378(2) -0.1141(3) 0.07155(17) 0.0637(10) Uani 1 1 d .
H4 H -0.1919 -0.1382 0.0416 0.076 Uiso 1 1 calc R
C5 C -0.1260(2) -0.0181(3) 0.08065(18) 0.0650(10) Uani 1 1 d .
H5 H -0.1721 0.0227 0.0564 0.078 Uiso 1 1 calc R
C6 C -0.04601(18) 0.0185(2) 0.12573(16) 0.0506(7) Uani 1 1 d .
H6 H -0.0383 0.0837 0.1306 0.061 Uiso 1 1 calc R
C7 C 0.13586(16) 0.12139(17) 0.20023(14) 0.0326(5) Uani 1 1 d .
C8 C 0.1483(2) 0.1374(2) 0.13079(16) 0.0479(7) Uani 1 1 d .
H8 H 0.1519 0.0863 0.1005 0.057 Uiso 1 1 calc R
C9 C 0.1553(2) 0.2288(2) 0.10650(17) 0.0585(8) Uani 1 1 d .
H9 H 0.1629 0.2386 0.0597 0.070 Uiso 1 1 calc R
C10 C 0.1513(2) 0.3049(2) 0.15086(17) 0.0532(8) Uani 1 1 d .
H10 H 0.1564 0.3661 0.1345 0.064 Uiso 1 1 calc R
C11 C 0.1396(2) 0.2901(2) 0.21953(17) 0.0527(8) Uani 1 1 d .
H11 H 0.1369 0.3415 0.2498 0.063 Uiso 1 1 calc R
C12 C 0.13187(19) 0.19909(18) 0.24416(15) 0.0440(7) Uani 1 1 d .
H12 H 0.1239 0.1901 0.2909 0.053 Uiso 1 1 calc R
C13 C 0.09999(16) 0.01829(16) 0.31794(13) 0.0308(5) Uani 1 1 d .
C14 C 0.01478(17) 0.01663(18) 0.32020(15) 0.0392(6) Uani 1 1 d .
H14 H -0.0314 0.0006 0.2765 0.047 Uiso 1 1 calc R
C15 C -0.0031(2) 0.0383(2) 0.38624(17) 0.0475(7) Uani 1 1 d .
H15 H -0.0603 0.0363 0.3874 0.057 Uiso 1 1 calc R
C16 C 0.0663(2) 0.0630(2) 0.45024(16) 0.0470(7) Uani 1 1 d .
H16 H 0.0549 0.0786 0.4946 0.056 Uiso 1 1 calc R
C17 C 0.15131(19) 0.06518(18) 0.45019(15) 0.0414(6) Uani 1 1 d .
H17 H 0.1960 0.0823 0.4945 0.050 Uiso 1 1 calc R
C18 C 0.17337(17) 0.04197(16) 0.38420(13) 0.0320(5) Uani 1 1 d .
C19 C 0.32306(19) 0.0805(2) 0.44404(16) 0.0515(7) Uani 1 1 d .
H19A H 0.3246 0.0444 0.4888 0.062 Uiso 1 1 calc R
H19B H 0.3102 0.1459 0.4523 0.062 Uiso 1 1 calc R
C20 C 0.4115(2) 0.0749(3) 0.43313(18) 0.0595(8) Uani 1 1 d .
H20A H 0.4525 0.1152 0.4705 0.071 Uiso 1 1 calc R
H20B H 0.4330 0.0104 0.4426 0.071 Uiso 1 1 calc R
C21 C 0.4992(2) 0.0954(3) 0.3549(3) 0.0800(12) Uani 1 1 d .
H21A H 0.5189 0.0311 0.3654 0.120 Uiso 1 1 calc R
H21B H 0.5373 0.1364 0.3928 0.120 Uiso 1 1 calc R
H21C H 0.5004 0.1133 0.3056 0.120 Uiso 1 1 calc R
C22 C 0.3777(3) 0.1994(2) 0.3407(2) 0.0749(11) Uani 1 1 d .
H22A H 0.3187 0.2023 0.3419 0.112 Uiso 1 1 calc R
H22B H 0.3783 0.2181 0.2914 0.112 Uiso 1 1 calc R
H22C H 0.4146 0.2413 0.3785 0.112 Uiso 1 1 calc R
C23 C 0.27277(16) -0.16031(17) 0.12408(13) 0.0327(5) Uani 1 1 d .
C24 C 0.31162(19) -0.24888(19) 0.13517(17) 0.0460(7) Uani 1 1 d .
H24 H 0.3700 -0.2552 0.1660 0.055 Uiso 1 1 calc R
C25 C 0.2644(2) -0.3283(2) 0.10077(19) 0.0562(8) Uani 1 1 d .
H25 H 0.2915 -0.3873 0.1085 0.067 Uiso 1 1 calc R
C26 C 0.1777(2) -0.3202(2) 0.05512(18) 0.0556(8) Uani 1 1 d .
H26 H 0.1465 -0.3734 0.0313 0.067 Uiso 1 1 calc R
C27 C 0.13773(19) -0.2332(2) 0.04510(17) 0.0536(8) Uani 1 1 d .
H27 H 0.0789 -0.2276 0.0151 0.064 Uiso 1 1 calc R
C28 C 0.18404(16) -0.1539(2) 0.07925(15) 0.0403(6) Uani 1 1 d .
H28 H 0.1559 -0.0954 0.0724 0.048 Uiso 1 1 calc R
C29 C 0.35541(15) -0.00307(17) 0.08205(13) 0.0318(5) Uani 1 1 d .
C30 C 0.36729(17) -0.05966(18) 0.02520(15) 0.0380(6) Uani 1 1 d .
H30 H 0.3636 -0.1251 0.0285 0.046 Uiso 1 1 calc R
C31 C 0.38441(18) -0.0201(2) -0.03602(16) 0.0454(7) Uani 1 1 d .
H31 H 0.3916 -0.0588 -0.0739 0.054 Uiso 1 1 calc R
C32 C 0.39080(18) 0.0765(2) -0.04106(16) 0.0465(7) Uani 1 1 d .
H32 H 0.4019 0.1033 -0.0826 0.056 Uiso 1 1 calc R
C33 C 0.38079(19) 0.1336(2) 0.01511(17) 0.0480(7) Uani 1 1 d .
H33 H 0.3861 0.1989 0.0120 0.058 Uiso 1 1 calc R
C34 C 0.36278(17) 0.09434(18) 0.07656(15) 0.0401(6) Uani 1 1 d .
H34 H 0.3556 0.1334 0.1142 0.048 Uiso 1 1 calc R
C35 C 0.43659(15) -0.09051(17) 0.22682(14) 0.0318(5) Uani 1 1 d .
C36 C 0.51575(17) -0.07353(19) 0.21471(16) 0.0412(6) Uani 1 1 d .
H36 H 0.5151 -0.0435 0.1701 0.049 Uiso 1 1 calc R
C37 C 0.59583(18) -0.1000(2) 0.26719(17) 0.0486(7) Uani 1 1 d .
H37 H 0.6485 -0.0867 0.2589 0.058 Uiso 1 1 calc R
C38 C 0.59510(18) -0.1464(2) 0.33193(18) 0.0513(8) Uani 1 1 d .
H38 H 0.6481 -0.1666 0.3668 0.062 Uiso 1 1 calc R
C39 C 0.51786(18) -0.1638(2) 0.34637(16) 0.0456(7) Uani 1 1 d .
H39 H 0.5200 -0.1961 0.3904 0.055 Uiso 1 1 calc R
C40 C 0.43518(16) -0.13359(16) 0.29562(14) 0.0338(5) Uani 1 1 d .
C41 C 0.36039(18) -0.19516(19) 0.37631(15) 0.0428(6) Uani 1 1 d .
H41A H 0.3988 -0.1626 0.4208 0.051 Uiso 1 1 calc R
H41B H 0.3851 -0.2573 0.3742 0.051 Uiso 1 1 calc R
C42 C 0.27031(18) -0.2061(2) 0.38357(15) 0.0438(7) Uani 1 1 d .
H42A H 0.2747 -0.2480 0.4259 0.053 Uiso 1 1 calc R
H42B H 0.2508 -0.1448 0.3953 0.053 Uiso 1 1 calc R
C43 C 0.2254(2) -0.3402(2) 0.29709(19) 0.0580(8) Uani 1 1 d .
H43A H 0.2801 -0.3391 0.2871 0.087 Uiso 1 1 calc R
H43B H 0.1797 -0.3636 0.2531 0.087 Uiso 1 1 calc R
H43C H 0.2307 -0.3809 0.3396 0.087 Uiso 1 1 calc R
C44 C 0.1188(2) -0.2456(2) 0.32857(19) 0.0572(8) Uani 1 1 d .
H44A H 0.1043 -0.1827 0.3401 0.086 Uiso 1 1 calc R
H44B H 0.1232 -0.2867 0.3707 0.086 Uiso 1 1 calc R
H44C H 0.0736 -0.2684 0.2841 0.086 Uiso 1 1 calc R
N1 N 0.25447(13) 0.04365(14) 0.37846(11) 0.0351(5) Uani 1 1 d .
N2 N 0.41052(15) 0.10342(16) 0.35651(13) 0.0437(5) Uani 1 1 d .
N3 N 0.35637(13) -0.14185(14) 0.30807(11) 0.0328(5) Uani 1 1 d .
N4 N 0.20323(15) -0.24399(15) 0.31452(13) 0.0415(5) Uani 1 1 d .
P1 P 0.12697(4) -0.00073(4) 0.23189(3) 0.02873(17) Uani 1 1 d .
P2 P 0.33073(4) -0.04987(4) 0.16437(4) 0.03049(17) Uani 1 1 d .
Li1 Li 0.3149(3) 0.0042(3) 0.3069(3) 0.0396(10) Uani 1 1 d .
Li2 Li 0.2326(3) -0.1517(3) 0.2425(2) 0.0376(9) Uani 1 1 d .

loop_
_atom_site_aniso_label
_atom_site_aniso_U_11
_atom_site_aniso_U_22
_atom_site_aniso_U_33
_atom_site_aniso_U_23
_atom_site_aniso_U_13
_atom_site_aniso_U_12
C1 0.0319(13) 0.0411(14) 0.0285(12) -0.0053(11) 0.0111(10) 0.0025(11)
C2 0.0388(14) 0.0414(14) 0.0310(13) -0.0036(11) 0.0124(11) -0.0044(11)
C3 0.0540(18) 0.065(2) 0.0408(16) -0.0135(14) 0.0175(14) -0.0223(16)
C4 0.0379(16) 0.106(3) 0.0431(17) -0.0250(19) 0.0077(14) -0.0141(18)
C5 0.0374(16) 0.103(3) 0.0450(18) -0.0135(18) 0.0011(13) 0.0222(17)
C6 0.0410(16) 0.0559(18) 0.0469(16) -0.0091(14) 0.0039(13) 0.0158(13)
C7 0.0362(13) 0.0265(12) 0.0344(13) 0.0035(10) 0.0108(11) 0.0044(10)
C8 0.073(2) 0.0373(15) 0.0386(15) 0.0009(12) 0.0258(14) 0.0080(14)
C9 0.094(2) 0.0452(17) 0.0444(17) 0.0100(14) 0.0333(17) 0.0069(16)
C10 0.074(2) 0.0336(15) 0.0526(18) 0.0108(13) 0.0216(16) 0.0062(14)
C11 0.080(2) 0.0305(14) 0.0507(17) -0.0011(13) 0.0250(16) 0.0082(14)
C12 0.0635(18) 0.0339(14) 0.0381(15) 0.0008(12) 0.0213(13) 0.0083(13)
C13 0.0379(13) 0.0250(11) 0.0318(12) -0.0004(10) 0.0147(11) -0.0001(10)
C14 0.0417(14) 0.0376(14) 0.0417(14) -0.0038(12) 0.0182(12) -0.0037(11)
C15 0.0538(17) 0.0469(16) 0.0529(17) -0.0055(14) 0.0325(15) -0.0072(13)
C16 0.072(2) 0.0411(15) 0.0404(15) -0.0031(12) 0.0353(15) -0.0062(14)
C17 0.0597(17) 0.0347(14) 0.0312(13) -0.0030(11) 0.0168(13) -0.0071(12)
C18 0.0441(14) 0.0230(12) 0.0284(12) 0.0005(9) 0.0112(11) -0.0011(10)
C19 0.0505(17) 0.0624(19) 0.0352(15) -0.0102(14) 0.0055(13) -0.0101(15)
C20 0.0470(17) 0.063(2) 0.0554(19) -0.0088(16) -0.0008(14) -0.0104(15)
C21 0.052(2) 0.075(2) 0.118(3) -0.048(2) 0.034(2) -0.0243(18)
C22 0.089(3) 0.0413(18) 0.101(3) -0.0047(19) 0.040(2) -0.0084(18)
C23 0.0349(13) 0.0333(13) 0.0312(13) -0.0029(10) 0.0128(10) -0.0050(10)
C24 0.0469(16) 0.0348(14) 0.0538(17) -0.0034(13) 0.0134(13) -0.0014(12)
C25 0.068(2) 0.0341(15) 0.068(2) -0.0081(14) 0.0249(17) -0.0064(14)
C26 0.064(2) 0.0536(19) 0.0579(19) -0.0242(15) 0.0326(16) -0.0286(16)
C27 0.0392(15) 0.072(2) 0.0513(18) -0.0188(16) 0.0172(13) -0.0153(15)
C28 0.0319(13) 0.0479(16) 0.0400(14) -0.0066(12) 0.0106(11) -0.0014(11)
C29 0.0276(12) 0.0318(13) 0.0330(13) -0.0013(10) 0.0061(10) -0.0005(10)
C30 0.0394(14) 0.0327(13) 0.0420(15) -0.0037(11) 0.0134(12) -0.0038(11)
C31 0.0481(16) 0.0524(17) 0.0392(15) -0.0080(13) 0.0193(13) -0.0072(13)
C32 0.0467(16) 0.0520(17) 0.0424(16) 0.0077(13) 0.0169(13) -0.0056(13)
C33 0.0524(17) 0.0344(14) 0.0570(18) 0.0085(13) 0.0180(14) -0.0044(12)
C34 0.0452(15) 0.0332(14) 0.0405(15) -0.0018(11) 0.0122(12) -0.0015(11)
C35 0.0280(12) 0.0283(12) 0.0364(13) -0.0052(10) 0.0070(10) 0.0009(10)
C36 0.0374(14) 0.0426(15) 0.0425(15) -0.0073(12) 0.0119(12) -0.0001(12)
C37 0.0327(14) 0.0553(18) 0.0555(18) -0.0123(15) 0.0114(13) 0.0011(13)
C38 0.0314(14) 0.0553(18) 0.0563(18) -0.0070(15) 0.0002(13) 0.0106(13)
C39 0.0424(15) 0.0416(15) 0.0446(16) 0.0019(12) 0.0034(12) 0.0085(12)
C40 0.0330(13) 0.0268(12) 0.0362(13) -0.0025(10) 0.0042(11) 0.0036(10)
C41 0.0475(16) 0.0356(14) 0.0372(14) 0.0070(12) 0.0031(12) -0.0007(12)
C42 0.0540(17) 0.0389(15) 0.0361(14) 0.0110(12) 0.0117(13) -0.0033(12)
C43 0.073(2) 0.0392(16) 0.0581(19) 0.0008(14) 0.0169(16) -0.0086(15)
C44 0.0531(18) 0.0561(19) 0.063(2) 0.0221(16) 0.0201(16) -0.0074(15)
N1 0.0374(11) 0.0362(12) 0.0285(11) -0.0045(9) 0.0067(9) -0.0023(9)
N2 0.0412(12) 0.0348(12) 0.0533(14) -0.0101(10) 0.0134(11) -0.0074(10)
N3 0.0341(11) 0.0296(11) 0.0318(11) 0.0037(9) 0.0068(9) 0.0038(8)
N4 0.0439(12) 0.0339(12) 0.0433(13) 0.0088(10) 0.0100(10) -0.0066(10)
P1 0.0314(3) 0.0268(3) 0.0275(3) -0.0013(2) 0.0091(3) 0.0025(2)
P2 0.0307(3) 0.0276(3) 0.0322(3) -0.0005(3) 0.0092(3) 0.0012(2)
Li1 0.041(2) 0.033(2) 0.043(2) -0.0038(19) 0.012(2) -0.0015(18)
Li2 0.039(2) 0.034(2) 0.037(2) 0.0080(18) 0.0090(18) -0.0020(18)

loop_
_atom_type_symbol
_atom_type_description
_atom_type_scat_dispersion_real
_atom_type_scat_dispersion_imag
_atom_type_scat_source
C C 0.0033 0.0016 'International Tables Vol C Tables 4.2.6.8 and 6.1.1.4'
H H 0.0000 0.0000 'International Tables Vol C Tables 4.2.6.8 and 6.1.1.4'
N N 0.0061 0.0033 'International Tables Vol C Tables 4.2.6.8 and 6.1.1.4'
P P 0.1023 0.0942 'International Tables Vol C Tables 4.2.6.8 and 6.1.1.4'
Li Li -0.0003 0.0001 'International Tables Vol C Tables 4.2.6.8 and 6.1.1.4'

loop_
_geom_angle_atom_site_label_1
_geom_angle_atom_site_label_2
_geom_angle_atom_site_label_3
_geom_angle
C6 C1 C2 118.1(2)
C6 C1 P1 123.9(2)
C2 C1 P1 117.84(19)
C3 C2 C1 121.1(3)
C3 C2 H2 119.4
C1 C2 H2 119.4
C2 C3 C4 119.6(3)
C2 C3 H3 120.2
C4 C3 H3 120.2
C5 C4 C3 120.0(3)
C5 C4 H4 120.0
C3 C4 H4 120.0
C4 C5 C6 120.4(3)
C4 C5 H5 119.8
C6 C5 H5 119.8
C5 C6 C1 120.6(3)
C5 C6 H6 119.7
C1 C6 H6 119.7
C12 C7 C8 118.1(2)
C12 C7 P1 121.94(19)
C8 C7 P1 119.98(19)
C9 C8 C7 120.5(3)
C9 C8 H8 119.7
C7 C8 H8 119.7
C10 C9 C8 120.6(3)
C10 C9 H9 119.7
C8 C9 H9 119.7
C11 C10 C9 119.5(3)
C11 C10 H10 120.2
C9 C10 H10 120.2
C10 C11 C12 120.5(3)
C10 C11 H11 119.8
C12 C11 H11 119.8
C11 C12 C7 120.9(3)
C11 C12 H12 119.6
C7 C12 H12 119.6
C14 C13 C18 121.2(2)
C14 C13 P1 123.61(19)
C18 C13 P1 115.09(18)
C13 C14 C15 121.4(3)
C13 C14 H14 119.3
C15 C14 H14 119.3
C16 C15 C14 118.4(3)
C16 C15 H15 120.8
C14 C15 H15 120.8
C17 C16 C15 121.8(2)
C17 C16 H16 119.1
C15 C16 H16 119.1
C16 C17 C18 122.0(3)
C16 C17 H17 119.0
C18 C17 H17 119.0
N1 C18 C17 126.2(2)
N1 C18 C13 118.6(2)
C17 C18 C13 115.2(2)
N1 C19 C20 111.0(2)
N1 C19 Li1 44.11(15)
C20 C19 Li1 66.92(18)
N1 C19 H19A 109.4
C20 C19 H19A 109.4
Li1 C19 H19A 125.2
N1 C19 H19B 109.4
C20 C19 H19B 109.4
Li1 C19 H19B 125.2
H19A C19 H19B 108.0
N2 C20 C19 114.1(2)
N2 C20 Li1 53.77(16)
C19 C20 Li1 80.22(19)
N2 C20 H20A 108.7
C19 C20 H20A 108.7
Li1 C20 H20A 162.4
N2 C20 H20B 108.7
C19 C20 H20B 108.7
Li1 C20 H20B 82.7
H20A C20 H20B 107.6
N2 C21 H21A 109.5
N2 C21 H21B 109.5
H21A C21 H21B 109.5
N2 C21 H21C 109.5
H21A C21 H21C 109.5
H21B C21 H21C 109.5
N2 C22 H22A 109.5
N2 C22 H22B 109.5
H22A C22 H22B 109.5
N2 C22 H22C 109.5
H22A C22 H22C 109.5
H22B C22 H22C 109.5
C24 C23 C28 118.0(2)
C24 C23 P2 124.14(19)
C28 C23 P2 117.85(19)
C24 C23 Li2 98.6(2)
C28 C23 Li2 90.69(18)
P2 C23 Li2 81.00(13)
C23 C24 C25 120.7(3)
C23 C24 H24 119.6
C25 C24 H24 119.6
C26 C25 C24 120.4(3)
C26 C25 H25 119.8
C24 C25 H25 119.8
C27 C26 C25 119.5(3)
C27 C26 H26 120.3
C25 C26 H26 120.3
C26 C27 C28 120.5(3)
C26 C27 H27 119.7
C28 C27 H27 119.7
C27 C28 C23 120.8(3)
C27 C28 H28 119.6
C23 C28 H28 119.6
C30 C29 C34 118.5(2)
C30 C29 P2 123.64(19)
C34 C29 P2 117.86(19)
C29 C30 C31 120.9(2)
C29 C30 H30 119.5
C31 C30 H30 119.5
C32 C31 C30 120.0(3)
C32 C31 H31 120.0
C30 C31 H31 120.0
C33 C32 C31 120.0(3)
C33 C32 H32 120.0
C31 C32 H32 120.0
C32 C33 C34 120.3(3)
C32 C33 H33 119.8
C34 C33 H33 119.8
C29 C34 C33 120.3(3)
C29 C34 H34 119.9
C33 C34 H34 119.9
C36 C35 C40 120.6(2)
C36 C35 P2 124.1(2)
C40 C35 P2 114.90(17)
C35 C36 C37 121.9(3)
C35 C36 H36 119.0
C37 C36 H36 119.0
C38 C37 C36 118.0(3)
C38 C37 H37 121.0
C36 C37 H37 121.0
C37 C38 C39 121.8(3)
C37 C38 H38 119.1
C39 C38 H38 119.1
C38 C39 C40 121.6(3)
C38 C39 H39 119.2
C40 C39 H39 119.2
N3 C40 C39 125.4(2)
N3 C40 C35 118.7(2)
C39 C40 C35 115.9(2)
N3 C41 C42 111.4(2)
N3 C41 Li2 44.36(14)
C42 C41 Li2 69.42(16)
N3 C41 H41A 109.4
C42 C41 H41A 109.4
Li2 C41 H41A 138.5
N3 C41 H41B 109.4
C42 C41 H41B 109.4
Li2 C41 H41B 111.3
H41A C41 H41B 108.0
N4 C42 C41 113.9(2)
N4 C42 Li2 51.07(14)
C41 C42 Li2 77.81(17)
N4 C42 H42A 108.8
C41 C42 H42A 108.8
Li2 C42 H42A 158.2
N4 C42 H42B 108.8
C41 C42 H42B 108.8
Li2 C42 H42B 88.9
H42A C42 H42B 107.7
N4 C43 H43A 109.5
N4 C43 H43B 109.5
H43A C43 H43B 109.5
N4 C43 H43C 109.5
H43A C43 H43C 109.5
H43B C43 H43C 109.5
N4 C44 H44A 109.5
N4 C44 H44B 109.5
H44A C44 H44B 109.5
N4 C44 H44C 109.5
H44A C44 H44C 109.5
H44B C44 H44C 109.5
C18 N1 C19 115.4(2)
C18 N1 Li1 139.3(2)
C19 N1 Li1 105.2(2)
C22 N2 C21 111.5(3)
C22 N2 C20 109.7(3)
C21 N2 C20 107.7(3)
C22 N2 Li1 112.2(2)
C21 N2 Li1 122.4(2)
C20 N2 Li1 90.9(2)
C40 N3 C41 114.6(2)
C40 N3 Li2 134.9(2)
C41 N3 Li2 104.36(19)
C40 N3 Li1 102.55(18)
C41 N3 Li1 115.1(2)
Li2 N3 Li1 79.36(18)
C43 N4 C44 109.4(2)
C43 N4 C42 111.5(2)
C44 N4 C42 107.6(2)
C43 N4 Li2 108.7(2)
C44 N4 Li2 124.0(2)
C42 N4 Li2 94.54(19)
C13 P1 C1 103.11(11)
C13 P1 C7 102.18(11)
C1 P1 C7 102.78(11)
C13 P1 Li2 112.52(12)
C1 P1 Li2 102.42(12)
C7 P1 Li2 130.50(12)
C13 P1 Li1 95.07(12)
C1 P1 Li1 156.68(12)
C7 P1 Li1 87.26(11)
Li2 P1 Li1 56.46(12)
C35 P2 C29 103.49(11)
C35 P2 C23 103.60(11)
C29 P2 C23 100.69(11)
C35 P2 Li2 94.29(12)
C29 P2 Li2 156.41(11)
C23 P2 Li2 59.51(11)
C35 P2 Li1 80.93(12)
C29 P2 Li1 142.56(12)
C23 P2 Li1 114.55(12)
Li2 P2 Li1 55.05(12)
N1 Li1 N2 88.15(19)
N1 Li1 N3 118.8(2)
N2 Li1 N3 117.5(2)
N1 Li1 C20 63.51(15)
N2 Li1 C20 35.37(12)
N3 Li1 C20 105.74(19)
N1 Li1 Li2 104.9(2)
N2 Li1 Li2 163.2(2)
N3 Li1 Li2 47.00(13)
C20 Li1 Li2 143.5(2)
N1 Li1 C19 30.64(11)
N2 Li1 C19 61.06(14)
N3 Li1 C19 116.5(2)
C20 Li1 C19 32.87(11)
Li2 Li1 C19 127.9(2)
N1 Li1 P2 156.9(2)
N2 Li1 P2 108.37(19)
N3 Li1 P2 68.42(13)
C20 Li1 P2 138.26(19)
Li2 Li1 P2 62.65(13)
C19 Li1 P2 169.35(19)
N1 Li1 P1 70.17(14)
N2 Li1 P1 137.9(2)
N3 Li1 P1 104.62(16)
C20 Li1 P1 132.61(19)
Li2 Li1 P1 58.14(13)
C19 Li1 P1 100.36(15)
P2 Li1 P1 86.89(12)
N3 Li2 N4 92.55(19)
N3 Li2 C23 92.68(18)
N4 Li2 C23 137.3(2)
N3 Li2 C42 62.98(14)
N4 Li2 C42 34.39(11)
C23 Li2 C42 146.4(2)
N3 Li2 Li1 53.65(15)
N4 Li2 Li1 115.1(2)
C23 Li2 Li1 101.79(18)
C42 Li2 Li1 82.74(17)
N3 Li2 P1 118.37(19)
N4 Li2 P1 105.99(19)
C23 Li2 P1 108.43(16)
C42 Li2 P1 103.70(16)
Li1 Li2 P1 65.40(14)
N3 Li2 C41 31.28(10)
N4 Li2 C41 61.48(13)
C23 Li2 C41 117.32(18)
C42 Li2 C41 32.77(10)
Li1 Li2 C41 70.09(15)
P1 Li2 C41 120.82(17)
N3 Li2 P2 70.41(13)
N4 Li2 P2 160.8(2)
C23 Li2 P2 39.50(8)
C42 Li2 P2 132.57(17)
Li1 Li2 P2 62.30(13)
P1 Li2 P2 90.41(12)
C41 Li2 P2 101.65(14)

loop_
_geom_bond_atom_site_label_1
_geom_bond_atom_site_label_2
_geom_bond_distance
C1 C6 1.386(4)
C1 C2 1.390(4)
C1 P1 1.829(2)
C2 C3 1.385(4)
C2 H2 0.9300
C3 C4 1.376(5)
C3 H3 0.9300
C4 C5 1.372(5)
C4 H4 0.9300
C5 C6 1.384(4)
C5 H5 0.9300
C6 H6 0.9300
C7 C12 1.383(4)
C7 C8 1.392(4)
C7 P1 1.844(2)
C8 C9 1.386(4)
C8 H8 0.9300
C9 C10 1.371(4)
C9 H9 0.9300
C10 C11 1.370(4)
C10 H10 0.9300
C11 C12 1.385(4)
C11 H11 0.9300
C12 H12 0.9300
C13 C14 1.387(3)
C13 C18 1.437(3)
C13 P1 1.815(2)
C14 C15 1.388(4)
C14 H14 0.9300
C15 C16 1.381(4)
C15 H15 0.9300
C16 C17 1.371(4)
C16 H16 0.9300
C17 C18 1.427(3)
C17 H17 0.9300
C18 N1 1.346(3)
C19 N1 1.446(3)
C19 C20 1.507(4)
C19 Li1 2.736(5)
C19 H19A 0.9700
C19 H19B 0.9700
C20 N2 1.479(4)
C20 Li1 2.554(5)
C20 H20A 0.9700
C20 H20B 0.9700
C21 N2 1.443(4)
C21 H21A 0.9600
C21 H21B 0.9600
C21 H21C 0.9600
C22 N2 1.449(4)
C22 H22A 0.9600
C22 H22B 0.9600
C22 H22C 0.9600
C23 C24 1.383(4)
C23 C28 1.399(3)
C23 P2 1.845(2)
C23 Li2 2.500(5)
C24 C25 1.387(4)
C24 H24 0.9300
C25 C26 1.379(4)
C25 H25 0.9300
C26 C27 1.371(5)
C26 H26 0.9300
C27 C28 1.379(4)
C27 H27 0.9300
C28 H28 0.9300
C29 C30 1.390(3)
C29 C34 1.388(4)
C29 P2 1.831(2)
C30 C31 1.378(4)
C30 H30 0.9300
C31 C32 1.375(4)
C31 H31 0.9300
C32 C33 1.372(4)
C32 H32 0.9300
C33 C34 1.387(4)
C33 H33 0.9300
C34 H34 0.9300
C35 C36 1.388(3)
C35 C40 1.426(3)
C35 P2 1.810(2)
C36 C37 1.387(4)
C36 H36 0.9300
C37 C38 1.377(4)
C37 H37 0.9300
C38 C39 1.379(4)
C38 H38 0.9300
C39 C40 1.419(3)
C39 H39 0.9300
C40 N3 1.369(3)
C41 N3 1.461(3)
C41 C42 1.509(4)
C41 Li2 2.726(5)
C41 H41A 0.9700
C41 H41B 0.9700
C42 N4 1.479(3)
C42 Li2 2.611(5)
C42 H42A 0.9700
C42 H42B 0.9700
C43 N4 1.469(4)
C43 H43A 0.9600
C43 H43B 0.9600
C43 H43C 0.9600
C44 N4 1.469(4)
C44 H44A 0.9600
C44 H44B 0.9600
C44 H44C 0.9600
N1 Li1 1.974(5)
N2 Li1 2.061(5)
N3 Li2 1.967(5)
N3 Li1 2.166(5)
N4 Li2 2.037(5)
P1 Li2 2.694(4)
P1 Li1 2.884(4)
P2 Li2 2.865(4)
P2 Li1 2.856(4)
Li1 Li2 2.644(6)
